data_4113482
loop_
_publ_author_name
'Paul A. Vecchi'
'Arkady Ellern'
'Robert J. Angelici'

_publ_section_title
;
 Synthetic, Structural and Binding Studies of the
 4,6-Dimethyldibenzothiophene Complex
 [(\h5-C5Me5)Ru(CO)2(\h1(S)-4,6-Me2DBT)]BF4: Toward an Understanding of
 Deep Hydrodesulfurization
;
_journal_name_full 'Journal of the American Chemical Society'
_journal_page_first 2064
_journal_page_last 2065
_journal_paper_doi 10.1021/ja029230z
_journal_volume 125
_journal_year 2003
_chemical_formula_sum 'C27 H29 B Cl2 F4 O2 Ru S'
_chemical_formula_weight 676.34
_chemical_name_systematic
; 
 ? 
;
_space_group_IT_number 14
_symmetry_cell_setting monoclinic
_symmetry_space_group_name_Hall '-P 2ybc'
_symmetry_space_group_name_H-M 'P 1 21/c 1'
_atom_sites_solution_hydrogens geom
_atom_sites_solution_primary direct
_atom_sites_solution_secondary difmap
_audit_creation_method SHELXL-97
_cell_angle_alpha 90.00
_cell_angle_beta 115.373(3)
_cell_angle_gamma 90.00
_cell_formula_units_Z 4
_cell_length_a 15.467(3)
_cell_length_b 11.661(2)
_cell_length_c 17.591(3)
_cell_measurement_temperature 173(2)
_cell_volume 2866.7(9)
_computing_cell_refinement 'Bruker SMART'
_computing_data_collection 'Bruker SMART'
_computing_data_reduction 'Bruker SHELXTL'
_computing_molecular_graphics 'Bruker SHELXTL'
_computing_publication_material 'Bruker SHELXTL'
_computing_structure_refinement 'SHELXL-97 (Sheldrick, 1997)'
_computing_structure_solution 'SHELXS-97 (Sheldrick, 1990)'
_diffrn_ambient_temperature 173(2)
_diffrn_measured_fraction_theta_full 0.997
_diffrn_measured_fraction_theta_max 0.997
_diffrn_measurement_device_type 'CCD area detector'
_diffrn_measurement_method 'phi and omega scans'
_diffrn_radiation_monochromator graphite
_diffrn_radiation_source 'fine-focus sealed tube'
_diffrn_radiation_type MoK\a
_diffrn_radiation_wavelength 0.71073
_diffrn_reflns_av_R_equivalents 0.0240
_diffrn_reflns_av_sigmaI/netI 0.0254
_diffrn_reflns_limit_h_max 19
_diffrn_reflns_limit_h_min -19
_diffrn_reflns_limit_k_max 14
_diffrn_reflns_limit_k_min -14
_diffrn_reflns_limit_l_max 20
_diffrn_reflns_limit_l_min -21
_diffrn_reflns_number 23535
_diffrn_reflns_theta_full 26.39
_diffrn_reflns_theta_max 26.39
_diffrn_reflns_theta_min 2.17
_exptl_absorpt_coefficient_mu 0.856
_exptl_absorpt_correction_T_max 0.84
_exptl_absorpt_correction_T_min 0.79
_exptl_absorpt_correction_type multi-scan
_exptl_crystal_colour yellow
_exptl_crystal_density_diffrn 1.567
_exptl_crystal_description prism
_exptl_crystal_F_000 1368
_exptl_crystal_size_max 0.52
_exptl_crystal_size_mid 0.50
_exptl_crystal_size_min 0.43
_refine_diff_density_max 0.565
_refine_diff_density_min -0.676
_refine_diff_density_rms 0.066
_refine_ls_extinction_method none
_refine_ls_goodness_of_fit_ref 1.071
_refine_ls_hydrogen_treatment mixed
_refine_ls_matrix_type full
_refine_ls_number_parameters 343
_refine_ls_number_reflns 5853
_refine_ls_number_restraints 0
_refine_ls_restrained_S_all 1.071
_refine_ls_R_factor_all 0.0451
_refine_ls_R_factor_gt 0.0318
_refine_ls_shift/su_max 0.001
_refine_ls_shift/su_mean 0.000
_refine_ls_structure_factor_coef Fsqd
_refine_ls_weighting_details 'calc w=1/[\s^2^(Fo^2^)+(0.0474P)^2^+1.1359P] where P=(Fo^2^+2Fc^2^)/3'
_refine_ls_weighting_scheme calc
_refine_ls_wR_factor_gt 0.0859
_refine_ls_wR_factor_ref 0.0915
_reflns_number_gt 4449
_reflns_number_total 5853
_reflns_threshold_expression >2sigma(I)
_cod_data_source_file ja029230z-3_s1_1.cif
_cod_data_source_block ang53
_cod_original_cell_volume 2866.5(9)
_cod_database_code 4113482

loop_
_symmetry_equiv_pos_as_xyz
'x, y, z'
'-x, y+1/2, -z+1/2'
'-x, -y, -z'
'x, -y-1/2, z-1/2'

loop_
_atom_site_label
_atom_site_type_symbol
_atom_site_fract_x
_atom_site_fract_y
_atom_site_fract_z
_atom_site_U_iso_or_equiv
_atom_site_adp_type
_atom_site_occupancy
_atom_site_symmetry_multiplicity
_atom_site_calc_flag
_atom_site_refinement_flags
Ru1 Ru 0.263904(14) 0.249319(17) 0.399385(13) 0.02743(8) Uani 1 1 d .
S1 S 0.38614(5) 0.39556(6) 0.43666(4) 0.02987(16) Uani 1 1 d .
C1 C 0.61943(19) 0.3340(2) 0.40331(18) 0.0357(6) Uani 1 1 d .
H1A H 0.6416 0.3567 0.3629 0.043 Uiso 1 1 calc R
C2 C 0.6743(2) 0.2644(2) 0.4695(2) 0.0417(7) Uani 1 1 d .
H2A H 0.7346 0.2382 0.4744 0.050 Uiso 1 1 calc R
C3 C 0.6429(2) 0.2318(2) 0.5293(2) 0.0412(7) Uani 1 1 d .
H3A H 0.6829 0.1842 0.5746 0.049 Uiso 1 1 calc R
C4 C 0.5552(2) 0.2663(2) 0.52511(18) 0.0349(6) Uani 1 1 d .
C6 C 0.3107(2) 0.5454(2) 0.29591(18) 0.0365(6) Uani 1 1 d .
C7 C 0.3252(2) 0.5978(3) 0.23132(19) 0.0436(7) Uani 1 1 d .
H7A H 0.2783 0.6498 0.1952 0.052 Uiso 1 1 calc R
C8 C 0.4057(2) 0.5768(3) 0.21775(19) 0.0445(7) Uani 1 1 d .
H8A H 0.4127 0.6146 0.1729 0.053 Uiso 1 1 calc R
C9 C 0.4758(2) 0.5020(2) 0.26844(17) 0.0376(6) Uani 1 1 d .
H9A H 0.5308 0.4878 0.2589 0.045 Uiso 1 1 calc R
C10 C 0.46415(19) 0.4477(2) 0.33381(16) 0.0311(6) Uani 1 1 d .
C11 C 0.53081(18) 0.3708(2) 0.39650(16) 0.0295(6) Uani 1 1 d .
C12 C 0.38212(19) 0.4697(2) 0.34651(16) 0.0308(6) Uani 1 1 d .
C13 C 0.49942(18) 0.3359(2) 0.45668(16) 0.0293(6) Uani 1 1 d .
C14 C 0.5238(2) 0.2309(3) 0.59038(19) 0.0434(8) Uani 1 1 d .
H14A H 0.4603 0.2628 0.5769 0.065 Uiso 1 1 calc R
H14B H 0.5695 0.2594 0.6454 0.065 Uiso 1 1 calc R
H14C H 0.5210 0.1470 0.5919 0.065 Uiso 1 1 calc R
C16 C 0.2241(2) 0.5713(3) 0.3103(2) 0.0474(8) Uani 1 1 d .
H16A H 0.1834 0.6264 0.2680 0.071 Uiso 1 1 calc R
H16B H 0.2440 0.6042 0.3666 0.071 Uiso 1 1 calc R
H16C H 0.1881 0.5005 0.3058 0.071 Uiso 1 1 calc R
C17 C 0.2177(2) 0.2738(2) 0.2823(2) 0.0375(7) Uani 1 1 d .
C18 C 0.3505(2) 0.1324(2) 0.39871(19) 0.0372(7) Uani 1 1 d .
C19 C 0.2457(2) 0.2434(3) 0.5199(2) 0.0530(9) Uani 1 1 d .
C20 C 0.2114(2) 0.1406(3) 0.4748(2) 0.0449(8) Uani 1 1 d .
C21 C 0.1348(2) 0.1667(2) 0.39582(19) 0.0363(6) Uani 1 1 d .
C22 C 0.1190(2) 0.2876(3) 0.3942(2) 0.0399(7) Uani 1 1 d .
C23 C 0.1879(3) 0.3347(3) 0.4692(2) 0.0480(8) Uani 1 1 d .
C24 C 0.3176(3) 0.2548(5) 0.6099(3) 0.119(3) Uani 1 1 d .
H24A H 0.2853 0.2476 0.6468 0.178 Uiso 1 1 calc R
H24B H 0.3487 0.3300 0.6183 0.178 Uiso 1 1 calc R
H24C H 0.3659 0.1943 0.6232 0.178 Uiso 1 1 calc R
C25 C 0.2427(3) 0.0204(4) 0.5044(3) 0.0850(15) Uani 1 1 d .
H25A H 0.2083 -0.0073 0.5364 0.128 Uiso 1 1 calc R
H25B H 0.3117 0.0195 0.5404 0.128 Uiso 1 1 calc R
H25C H 0.2285 -0.0295 0.4557 0.128 Uiso 1 1 calc R
C26 C 0.0706(3) 0.0833(3) 0.3313(2) 0.0609(10) Uani 1 1 d .
H26A H 0.0183 0.0605 0.3455 0.091 Uiso 1 1 calc R
H26B H 0.1075 0.0154 0.3306 0.091 Uiso 1 1 calc R
H26C H 0.0441 0.1196 0.2757 0.091 Uiso 1 1 calc R
C27 C 0.0379(3) 0.3522(4) 0.3282(3) 0.0736(12) Uani 1 1 d .
H27A H -0.0162 0.3546 0.3433 0.110 Uiso 1 1 calc R
H27B H 0.0183 0.3137 0.2738 0.110 Uiso 1 1 calc R
H27C H 0.0586 0.4305 0.3243 0.110 Uiso 1 1 calc R
C28 C 0.1955(4) 0.4570(3) 0.4983(3) 0.0996(19) Uani 1 1 d .
H28A H 0.1541 0.4685 0.5270 0.149 Uiso 1 1 calc R
H28B H 0.1755 0.5084 0.4497 0.149 Uiso 1 1 calc R
H28C H 0.2620 0.4738 0.5373 0.149 Uiso 1 1 calc R
C29 C 0.9813(3) 0.2187(3) 0.0387(2) 0.0597(10) Uani 1 1 d .
H29A H 1.0434 0.1787 0.0672 0.072 Uiso 1 1 calc R
H29B H 0.9396 0.1720 -0.0103 0.072 Uiso 1 1 calc R
Cl1 Cl 0.99905(10) 0.35294(10) 0.00486(9) 0.0890(4) Uani 1 1 d .
Cl2 Cl 0.92797(7) 0.23292(10) 0.10848(6) 0.0729(3) Uani 1 1 d .
B1 B 0.2090(2) 0.9344(3) 0.2074(2) 0.0416(8) Uani 1 1 d .
F1 F 0.14349(17) 1.02129(18) 0.17406(15) 0.0761(7) Uani 1 1 d .
F2 F 0.20538(14) 0.8929(2) 0.27907(12) 0.0656(6) Uani 1 1 d .
F3 F 0.29875(15) 0.9732(3) 0.22409(15) 0.0952(9) Uani 1 1 d .
F4 F 0.18568(15) 0.84860(17) 0.14751(13) 0.0648(6) Uani 1 1 d .
O1 O 0.18217(17) 0.2900(2) 0.21165(14) 0.0562(6) Uani 1 1 d .
O2 O 0.40114(16) 0.06146(19) 0.40116(15) 0.0561(6) Uani 1 1 d .

loop_
_atom_site_aniso_label
_atom_site_aniso_U_11
_atom_site_aniso_U_22
_atom_site_aniso_U_33
_atom_site_aniso_U_23
_atom_site_aniso_U_13
_atom_site_aniso_U_12
Ru1 0.02967(13) 0.02717(12) 0.02500(13) -0.00300(9) 0.01129(9) -0.00385(9)
S1 0.0340(3) 0.0274(3) 0.0272(3) -0.0012(3) 0.0122(3) -0.0036(3)
C1 0.0363(15) 0.0304(14) 0.0401(17) -0.0072(12) 0.0163(13) -0.0065(12)
C2 0.0328(15) 0.0384(17) 0.0452(18) -0.0060(14) 0.0085(14) -0.0015(12)
C3 0.0348(16) 0.0376(17) 0.0361(17) 0.0001(13) 0.0009(13) -0.0001(12)
C4 0.0377(15) 0.0295(15) 0.0280(14) -0.0033(11) 0.0052(12) -0.0075(11)
C6 0.0414(16) 0.0271(14) 0.0360(16) 0.0007(12) 0.0119(13) -0.0008(12)
C7 0.0512(18) 0.0335(15) 0.0363(17) 0.0060(13) 0.0093(14) 0.0031(14)
C8 0.061(2) 0.0370(16) 0.0334(17) 0.0054(13) 0.0186(15) -0.0055(15)
C9 0.0447(16) 0.0376(16) 0.0313(15) -0.0038(12) 0.0171(13) -0.0077(13)
C10 0.0362(14) 0.0264(13) 0.0289(14) -0.0039(11) 0.0123(12) -0.0069(11)
C11 0.0314(13) 0.0255(13) 0.0270(14) -0.0058(11) 0.0080(11) -0.0068(11)
C12 0.0357(14) 0.0258(13) 0.0266(14) -0.0009(11) 0.0093(12) -0.0061(11)
C13 0.0313(14) 0.0248(13) 0.0269(14) -0.0046(11) 0.0077(11) -0.0055(11)
C14 0.0497(18) 0.0449(18) 0.0272(15) 0.0061(13) 0.0084(14) -0.0038(14)
C16 0.0437(17) 0.0397(17) 0.055(2) 0.0034(15) 0.0172(15) 0.0070(14)
C17 0.0328(15) 0.0428(17) 0.0356(18) -0.0082(13) 0.0134(13) -0.0037(12)
C18 0.0395(16) 0.0328(15) 0.0411(17) -0.0108(13) 0.0189(14) -0.0095(13)
C19 0.0392(17) 0.093(3) 0.0305(16) -0.0047(17) 0.0190(14) -0.0224(18)
C20 0.0407(17) 0.0480(18) 0.057(2) 0.0163(16) 0.0314(16) 0.0040(14)
C21 0.0334(15) 0.0377(15) 0.0444(17) -0.0084(13) 0.0228(14) -0.0083(12)
C22 0.0401(16) 0.0450(16) 0.0414(18) 0.0046(14) 0.0238(15) 0.0091(13)
C23 0.065(2) 0.0403(17) 0.061(2) -0.0192(16) 0.0485(19) -0.0160(16)
C24 0.060(3) 0.268(9) 0.032(2) -0.027(3) 0.024(2) -0.048(3)
C25 0.076(3) 0.075(3) 0.123(4) 0.063(3) 0.060(3) 0.026(2)
C26 0.055(2) 0.064(2) 0.073(3) -0.028(2) 0.0374(19) -0.0260(18)
C27 0.054(2) 0.090(3) 0.088(3) 0.031(2) 0.041(2) 0.034(2)
C28 0.172(5) 0.056(2) 0.138(4) -0.055(3) 0.130(4) -0.046(3)
C29 0.058(2) 0.061(2) 0.053(2) 0.0021(18) 0.0170(18) 0.0014(18)
Cl1 0.1195(9) 0.0724(7) 0.1162(10) 0.0147(7) 0.0896(8) 0.0041(7)
Cl2 0.0504(5) 0.1131(9) 0.0466(5) 0.0171(5) 0.0128(4) -0.0157(5)
B1 0.0347(17) 0.057(2) 0.0344(19) -0.0004(16) 0.0159(15) -0.0011(16)
F1 0.1020(17) 0.0616(13) 0.0839(16) 0.0255(12) 0.0582(14) 0.0301(12)
F2 0.0639(12) 0.0926(16) 0.0458(11) 0.0217(11) 0.0287(10) 0.0174(11)
F3 0.0539(13) 0.172(3) 0.0652(15) -0.0355(16) 0.0310(11) -0.0458(15)
F4 0.0733(14) 0.0600(12) 0.0575(13) -0.0159(10) 0.0245(11) -0.0051(11)
O1 0.0579(15) 0.0749(16) 0.0287(13) -0.0017(11) 0.0119(11) -0.0002(13)
O2 0.0535(14) 0.0428(13) 0.0659(16) -0.0147(12) 0.0198(12) 0.0057(11)

loop_
_atom_type_symbol
_atom_type_description
_atom_type_scat_dispersion_real
_atom_type_scat_dispersion_imag
_atom_type_scat_source
C C 0.0033 0.0016 'International Tables Vol C Tables 4.2.6.8 and 6.1.1.4'
H H 0.0000 0.0000 'International Tables Vol C Tables 4.2.6.8 and 6.1.1.4'
B B 0.0013 0.0007 'International Tables Vol C Tables 4.2.6.8 and 6.1.1.4'
O O 0.0106 0.0060 'International Tables Vol C Tables 4.2.6.8 and 6.1.1.4'
F F 0.0171 0.0103 'International Tables Vol C Tables 4.2.6.8 and 6.1.1.4'
S S 0.1246 0.1234 'International Tables Vol C Tables 4.2.6.8 and 6.1.1.4'
Ru Ru -1.2594 0.8363 'International Tables Vol C Tables 4.2.6.8 and 6.1.1.4'
Cl Cl 0.1484 0.1585 'International Tables Vol C Tables 4.2.6.8 and 6.1.1.4'

loop_
_geom_angle_atom_site_label_1
_geom_angle_atom_site_label_2
_geom_angle_atom_site_label_3
_geom_angle
C17 Ru1 C18 92.30(13)
C17 Ru1 C21 96.92(12)
C18 Ru1 C21 108.54(11)
C17 Ru1 C20 132.20(13)
C18 Ru1 C20 91.89(12)
C21 Ru1 C20 37.49(11)
C17 Ru1 C22 91.18(12)
C18 Ru1 C22 146.00(12)
C21 Ru1 C22 37.51(11)
C20 Ru1 C22 61.66(11)
C17 Ru1 C19 152.51(13)
C18 Ru1 C19 110.71(14)
C21 Ru1 C19 62.26(11)
C20 Ru1 C19 36.66(12)
C22 Ru1 C19 61.34(12)
C17 Ru1 C23 118.86(13)
C18 Ru1 C23 147.60(13)
C21 Ru1 C23 61.99(11)
C20 Ru1 C23 61.31(12)
C22 Ru1 C23 36.27(12)
C19 Ru1 C23 36.89(13)
C17 Ru1 S1 94.33(9)
C18 Ru1 S1 92.06(8)
C21 Ru1 S1 156.00(8)
C20 Ru1 S1 133.05(9)
C22 Ru1 S1 121.37(9)
C19 Ru1 S1 99.48(9)
C23 Ru1 S1 94.02(8)
C13 S1 C12 91.24(13)
C13 S1 Ru1 111.59(9)
C12 S1 Ru1 112.04(9)
C2 C1 C11 118.9(3)
C1 C2 C3 121.0(3)
C2 C3 C4 122.2(3)
C3 C4 C13 116.2(3)
C3 C4 C14 121.0(3)
C13 C4 C14 122.8(3)
C7 C6 C12 116.0(3)
C7 C6 C16 121.2(3)
C12 C6 C16 122.7(3)
C8 C7 C6 122.3(3)
C9 C8 C7 121.0(3)
C8 C9 C10 118.6(3)
C9 C10 C12 119.6(3)
C9 C10 C11 127.4(3)
C12 C10 C11 112.8(2)
C1 C11 C13 119.5(2)
C1 C11 C10 127.5(3)
C13 C11 C10 113.0(2)
C6 C12 C10 122.4(3)
C6 C12 S1 126.2(2)
C10 C12 S1 111.3(2)
C4 C13 C11 122.2(3)
C4 C13 S1 126.1(2)
C11 C13 S1 111.62(19)
O1 C17 Ru1 174.1(3)
O2 C18 Ru1 177.0(3)
C20 C19 C23 107.4(3)
C20 C19 C24 126.8(4)
C23 C19 C24 125.1(4)
C20 C19 Ru1 70.50(18)
C23 C19 Ru1 71.79(17)
C24 C19 Ru1 130.8(2)
C19 C20 C21 108.8(3)
C19 C20 C25 127.7(3)
C21 C20 C25 123.3(3)
C19 C20 Ru1 72.84(17)
C21 C20 Ru1 70.05(16)
C25 C20 Ru1 126.4(2)
C20 C21 C22 107.2(3)
C20 C21 C26 127.2(3)
C22 C21 C26 124.9(3)
C20 C21 Ru1 72.46(16)
C22 C21 Ru1 73.30(16)
C26 C21 Ru1 127.2(2)
C23 C22 C21 108.2(3)
C23 C22 C27 125.3(3)
C21 C22 C27 126.2(3)
C23 C22 Ru1 72.40(17)
C21 C22 Ru1 69.19(15)
C27 C22 Ru1 128.4(2)
C22 C23 C19 108.3(3)
C22 C23 C28 127.5(4)
C19 C23 C28 123.8(4)
C22 C23 Ru1 71.33(17)
C19 C23 Ru1 71.32(18)
C28 C23 Ru1 128.3(2)
Cl1 C29 Cl2 110.2(2)
F3 B1 F1 110.1(3)
F3 B1 F2 110.9(3)
F1 B1 F2 109.8(3)
F3 B1 F4 108.2(3)
F1 B1 F4 107.7(3)
F2 B1 F4 110.1(3)

loop_
_geom_bond_atom_site_label_1
_geom_bond_atom_site_label_2
_geom_bond_distance
Ru1 C17 1.889(3)
Ru1 C18 1.915(3)
Ru1 C21 2.194(3)
Ru1 C20 2.225(3)
Ru1 C22 2.248(3)
Ru1 C19 2.256(3)
Ru1 C23 2.262(3)
Ru1 S1 2.4186(7)
S1 C13 1.775(3)
S1 C12 1.784(3)
C1 C2 1.374(4)
C1 C11 1.392(4)
C2 C3 1.387(5)
C3 C4 1.387(4)
C4 C13 1.400(4)
C4 C14 1.483(4)
C6 C7 1.390(4)
C6 C12 1.396(4)
C6 C16 1.498(4)
C7 C8 1.386(4)
C8 C9 1.380(4)
C9 C10 1.390(4)
C10 C12 1.403(4)
C10 C11 1.452(4)
C11 C13 1.401(4)
C17 O1 1.140(4)
C18 O2 1.127(3)
C19 C20 1.409(5)
C19 C23 1.429(5)
C19 C24 1.501(5)
C20 C21 1.420(4)
C20 C25 1.501(5)
C21 C22 1.429(4)
C21 C26 1.502(4)
C22 C23 1.404(5)
C22 C27 1.497(4)
C23 C28 1.503(4)
C29 Cl1 1.738(4)
C29 Cl2 1.755(4)
B1 F3 1.366(4)
B1 F1 1.374(4)
B1 F2 1.375(4)
B1 F4 1.383(4)
